data_7007975
loop_
_publ_author_name
'Tajika, Yasunobu'
'Tsuge, Kiyoshi'
'Sasaki, Yoichi'

_publ_section_title
;
 Mononuclear oxovanadium complexes of tris(2-pyridylmethyl)amine.
;
_journal_issue 8
_journal_name_full 'Dalton transactions (Cambridge, England : 2003)'
_journal_page_first 1438
_journal_page_last 1447
_journal_paper_doi 10.1039/b414532a
_journal_year 2005
_chemical_formula_sum 'C18 H18 F6 N4 O2 P V'
_chemical_formula_weight 518.27
_space_group_IT_number 14
_symmetry_cell_setting monoclinic
_symmetry_Int_Tables_number 14
_symmetry_space_group_name_Hall '-P 2ybc'
_symmetry_space_group_name_H-M 'P 1 21/c 1'
_cell_angle_alpha 90
_cell_angle_beta 111.914(4)
_cell_angle_gamma 90
_cell_formula_units_Z 4
_cell_length_a 12.441(4)
_cell_length_b 11.619(3)
_cell_length_c 15.152(4)
_cell_measurement_reflns_used 7283
_cell_measurement_temperature 153.1
_cell_measurement_theta_max 27.5
_cell_measurement_theta_min 3.3
_cell_volume 2032.0(10)
_computing_cell_refinement CRYSTALCLEAR
_computing_data_collection CRYSTALCLEAR
_computing_data_reduction 'teXsan Ver. 1.11'
_computing_publication_material 'teXsan Ver. 1.11'
_computing_structure_refinement 'teXsan Ver. 1.10'
_computing_structure_solution SHELXS97
_diffrn_ambient_temperature 153.1500
_diffrn_detector_area_resol_mean 14.6199
_diffrn_measured_fraction_theta_full 94.6000
_diffrn_measured_fraction_theta_max 27.4835
_diffrn_measurement_details
;
scan:
Number of images: 360
Slice: -76.0000 - 104.0000
Image width: 0.5000
Exp time: 30.0000
Rotation axis: Omega
Omega: 0.0000
Chi: 45.0000
Phi: 0.0000
XTD: 40.6759
2theta: 14.0254
scan:
Number of images: 120
Slice: -16.0000 - 44.0000
Image width: 0.5000
Exp time: 30.0000
Rotation axis: Omega
Omega: 0.0000
Chi: 45.0000
Phi: 90.0000
XTD: 40.6759
2theta: 14.0254
;
_diffrn_measurement_device
;
Mercury CCD (2x2 bin mode)
;
_diffrn_measurement_device_details
;
AFC8: Eulerian 3-circle
;
_diffrn_measurement_method dtintegrate.ref
_diffrn_radiation_detector CCD
_diffrn_radiation_monochromator 'Graphite Monochromator'
_diffrn_radiation_source 'Sealed Tube'
_diffrn_radiation_type Molybdenum
_diffrn_radiation_wavelength 0.7107
_diffrn_reflns_av_R_equivalents 0.0390
_diffrn_reflns_limit_h_max 15
_diffrn_reflns_limit_h_min -12
_diffrn_reflns_limit_k_max 10
_diffrn_reflns_limit_k_min -14
_diffrn_reflns_limit_l_max 19
_diffrn_reflns_limit_l_min -18
_diffrn_reflns_reduction_process 'Lp corrections applied'
_diffrn_reflns_theta_full 27.4835
_diffrn_reflns_theta_max 27.4835
_diffrn_reflns_theta_min 3.2751
_diffrn_source_current 50.0000
_diffrn_source_power 2.5000
_diffrn_source_voltage 50.0000
_exptl_absorpt_coefficient_mu 0.645
_exptl_absorpt_correction_T_max 1.0000
_exptl_absorpt_correction_T_min 0.7933
_exptl_absorpt_correction_type multi-scan
_exptl_crystal_colour 'pale yellow'
_exptl_crystal_density_diffrn 1.694
_exptl_crystal_density_method 'not measured'
_exptl_crystal_description needle
_exptl_crystal_size_max 0.62
_exptl_crystal_size_mid 0.11
_exptl_crystal_size_min 0.28
_refine_diff_density_max 0.26
_refine_diff_density_min -0.33
_refine_ls_extinction_method none
_refine_ls_goodness_of_fit_ref 1.183
_refine_ls_hydrogen_treatment refall
_refine_ls_number_parameters 361
_refine_ls_number_reflns 4394
_refine_ls_R_factor_gt 0.0386
_refine_ls_shift/su_max 0.0006
_refine_ls_structure_factor_coef Fsqd
_refine_ls_weighting_details 'w = 1/[\s^2^(Fo^2^) + (0.05000(Max(Fo^2^,0) + 2Fc^2^)/3)^2^]'
_refine_ls_weighting_scheme calc
_refine_ls_wR_factor_ref 0.1042
_reflns_number_gt 3824
_reflns_number_total 4394
_reflns_threshold_expression F^2^>2.0\s(F^2^)
_cod_data_source_file b414532a.txt
_cod_data_source_block '[V(O)2(tpa)](PF6)'
_cod_depositor_comments
;
The following automatic conversions were performed:
'_exptl_absorpt_correction_type' value 'Multi-scan' changed to
'multi-scan' according to
'/home/saulius/struct/CIF-dictionaries/cif_core.dic' dictionary named
'cif_core.dic' version 2.4.1 from 2010-06-29.

Automatic conversion script
Id: cif_fix_enum 1527 2010-12-29 10:47:43Z saulius 
;
_cod_original_cell_volume 2032(1)
_cod_original_formula_sum 'C18 H18 F6 N4 O2 P V '
_cod_database_code 7007975
_diffrn_number_total 12129
_diffrn_reflns_av_sigmai/deti 0.0725

loop_
_symmetry_equiv_pos_as_xyz
x,y,z
-x,1/2+y,1/2-z
-x,-y,-z
x,1/2-y,1/2+z

loop_
_atom_site_label
_atom_site_type_symbol
_atom_site_fract_x
_atom_site_fract_y
_atom_site_fract_z
_atom_site_U_iso_or_equiv
_atom_site_adp_type
_atom_site_occupancy
_atom_site_calc_flag
_atom_site_refinement_flags
_atom_site_disorder_assembly
_atom_site_disorder_group
V(1) V 0.91896(3) 0.73159(3) 0.17135(2) 0.01672(9) Uani 1.00 d . . .
P(1) P 1.43892(5) 0.91483(5) 0.68883(4) 0.0245(1) Uani 1.00 d . . .
F(1) F 1.4846(1) 0.9356(1) 0.60501(10) 0.0442(4) Uani 1.00 d . . .
F(2) F 1.5565(1) 0.8513(1) 0.7485(1) 0.0494(5) Uani 1.00 d . . .
F(3) F 1.3926(1) 0.8969(1) 0.7736(1) 0.0447(4) Uani 1.00 d . . .
F(4) F 1.3195(1) 0.9796(1) 0.62867(9) 0.0423(4) Uani 1.00 d . . .
F(5) F 1.4929(1) 1.0353(1) 0.7349(1) 0.0441(4) Uani 1.00 d . . .
F(6) F 1.3821(1) 0.7965(1) 0.6421(1) 0.0606(5) Uani 1.00 d . . .
O(1) O 0.9668(1) 0.6684(1) 0.0972(1) 0.0268(4) Uani 1.00 d . . .
O(2) O 0.9154(1) 0.6354(1) 0.24848(10) 0.0237(4) Uani 1.00 d . . .
N(1) N 0.8614(1) 0.8694(1) 0.2499(1) 0.0165(4) Uani 1.00 d . . .
N(2) N 0.7393(1) 0.7379(1) 0.0956(1) 0.0194(4) Uani 1.00 d . . .
N(3) N 0.8919(1) 0.8988(1) 0.0831(1) 0.0182(4) Uani 1.00 d . . .
N(4) N 1.0715(1) 0.8094(1) 0.2630(1) 0.0189(4) Uani 1.00 d . . .
C(1) C 0.7447(2) 0.8266(2) 0.2406(1) 0.0206(5) Uani 1.00 d . . .
C(2) C 0.6787(2) 0.7991(2) 0.1378(1) 0.0195(5) Uani 1.00 d . . .
C(3) C 0.5667(2) 0.8344(2) 0.0867(2) 0.0254(5) Uani 1.00 d . . .
C(4) C 0.5157(2) 0.8050(2) -0.0086(2) 0.0304(6) Uani 1.00 d . . .
C(5) C 0.5758(2) 0.7387(2) -0.0499(2) 0.0286(5) Uani 1.00 d . . .
C(6) C 0.6875(2) 0.7072(2) 0.0039(1) 0.0237(5) Uani 1.00 d . . .
C(7) C 0.8549(2) 0.9882(2) 0.2121(1) 0.0189(5) Uani 1.00 d . . .
C(8) C 0.8467(2) 0.9897(2) 0.1108(1) 0.0176(4) Uani 1.00 d . . .
C(9) C 0.7971(2) 1.0804(2) 0.0501(2) 0.0258(5) Uani 1.00 d . . .
C(10) C 0.7927(2) 1.0763(2) -0.0423(2) 0.0338(6) Uani 1.00 d . . .
C(11) C 0.8409(2) 0.9838(2) -0.0711(2) 0.0326(6) Uani 1.00 d . . .
C(12) C 0.8900(2) 0.8977(2) -0.0065(1) 0.0252(5) Uani 1.00 d . . .
C(13) C 0.9493(2) 0.8638(2) 0.3476(1) 0.0232(5) Uani 1.00 d . . .
C(14) C 1.0672(2) 0.8635(2) 0.3406(1) 0.0209(5) Uani 1.00 d . . .
C(15) C 1.1648(2) 0.9135(2) 0.4076(1) 0.0270(5) Uani 1.00 d . . .
C(16) C 1.2684(2) 0.9106(2) 0.3934(2) 0.0310(5) Uani 1.00 d . . .
C(17) C 1.2728(2) 0.8566(2) 0.3136(2) 0.0290(6) Uani 1.00 d . . .
C(18) C 1.1737(2) 0.8053(2) 0.2504(1) 0.0229(5) Uani 1.00 d . . .
H(1) H 0.757(2) 0.754(2) 0.278(1) 0.015(5) Uiso 1.00 calc . . .
H(2) H 0.704(2) 0.882(2) 0.261(2) 0.028(6) Uiso 1.00 calc . . .
H(3) H 0.531(2) 0.882(2) 0.119(2) 0.038(7) Uiso 1.00 calc . . .
H(4) H 0.443(2) 0.834(2) -0.041(2) 0.030(6) Uiso 1.00 calc . . .
H(5) H 0.544(2) 0.720(2) -0.112(2) 0.023(6) Uiso 1.00 calc . . .
H(6) H 0.731(2) 0.664(2) -0.017(2) 0.027(6) Uiso 1.00 calc . . .
H(7) H 0.790(2) 1.030(2) 0.217(1) 0.021(5) Uiso 1.00 calc . . .
H(8) H 0.925(2) 1.027(2) 0.248(1) 0.020(5) Uiso 1.00 calc . . .
H(9) H 0.765(2) 1.143(2) 0.074(2) 0.023(5) Uiso 1.00 calc . . .
H(10) H 0.762(2) 1.137(2) -0.081(2) 0.038(7) Uiso 1.00 calc . . .
H(11) H 0.838(2) 0.971(2) -0.132(2) 0.042(7) Uiso 1.00 calc . . .
H(12) H 0.929(2) 0.836(2) -0.021(2) 0.027(6) Uiso 1.00 calc . . .
H(13) H 0.945(2) 0.925(2) 0.382(2) 0.031(6) Uiso 1.00 calc . . .
H(14) H 0.942(2) 0.798(2) 0.375(2) 0.021(5) Uiso 1.00 calc . . .
H(15) H 1.162(2) 0.953(2) 0.461(2) 0.029(6) Uiso 1.00 calc . . .
H(16) H 1.337(2) 0.944(2) 0.439(2) 0.027(6) Uiso 1.00 calc . . .
H(17) H 1.341(2) 0.857(2) 0.302(2) 0.037(7) Uiso 1.00 calc . . .
H(18) H 1.174(2) 0.764(2) 0.195(2) 0.017(5) Uiso 1.00 calc . . .

loop_
_atom_site_aniso_label
_atom_site_aniso_U_11
_atom_site_aniso_U_22
_atom_site_aniso_U_33
_atom_site_aniso_U_12
_atom_site_aniso_U_13
_atom_site_aniso_U_23
V(1) 0.0169(2) 0.0135(2) 0.0188(2) 0.0013(1) 0.0056(1) -0.0009(1)
P(1) 0.0272(3) 0.0228(3) 0.0265(3) 0.0036(2) 0.0133(2) 0.0006(2)
F(1) 0.0570(9) 0.0527(9) 0.0329(7) 0.0021(7) 0.0284(7) -0.0012(6)
F(2) 0.0392(8) 0.065(1) 0.0488(9) 0.0274(7) 0.0224(7) 0.0156(7)
F(3) 0.0449(8) 0.0552(9) 0.0471(9) 0.0178(7) 0.0325(7) 0.0213(7)
F(4) 0.0415(8) 0.0486(9) 0.0293(7) 0.0177(6) 0.0044(6) -0.0021(6)
F(5) 0.0473(9) 0.0401(8) 0.0496(9) -0.0109(6) 0.0235(7) -0.0197(6)
F(6) 0.0551(10) 0.0315(8) 0.106(1) -0.0097(7) 0.0423(10) -0.0253(9)
O(1) 0.0324(8) 0.0209(7) 0.0298(8) 0.0061(6) 0.0147(6) -0.0025(6)
O(2) 0.0226(7) 0.0184(7) 0.0296(8) 0.0001(5) 0.0092(6) 0.0033(5)
N(1) 0.0167(7) 0.0174(8) 0.0161(7) -0.0022(6) 0.0068(6) -0.0006(6)
N(2) 0.0179(8) 0.0166(8) 0.0219(8) -0.0020(6) 0.0055(6) -0.0016(6)
N(3) 0.0198(8) 0.0176(8) 0.0183(8) 0.0005(6) 0.0084(6) -0.0011(6)
N(4) 0.0176(7) 0.0186(8) 0.0188(8) -0.0002(6) 0.0048(6) 0.0044(6)
C(1) 0.0195(9) 0.0220(10) 0.0243(10) -0.0024(7) 0.0127(8) -0.0016(8)
C(2) 0.0182(9) 0.0171(9) 0.0250(10) -0.0042(7) 0.0103(7) 0.0008(7)
C(3) 0.0186(9) 0.028(1) 0.032(1) -0.0008(8) 0.0113(8) 0.0007(8)
C(4) 0.0156(10) 0.039(1) 0.032(1) -0.0007(9) 0.0035(8) 0.0029(9)
C(5) 0.024(1) 0.033(1) 0.024(1) -0.0068(8) 0.0028(8) -0.0028(8)
C(6) 0.0258(10) 0.0197(10) 0.025(1) -0.0035(8) 0.0087(8) -0.0058(7)
C(7) 0.0210(9) 0.0154(9) 0.0209(9) 0.0001(7) 0.0085(8) -0.0026(7)
C(8) 0.0159(8) 0.0155(9) 0.0227(9) -0.0030(7) 0.0087(7) -0.0014(7)
C(9) 0.028(1) 0.020(1) 0.034(1) 0.0052(8) 0.0163(9) 0.0043(8)
C(10) 0.038(1) 0.032(1) 0.033(1) 0.0093(10) 0.016(1) 0.0161(9)
C(11) 0.040(1) 0.039(1) 0.023(1) 0.0039(10) 0.0166(10) 0.0071(9)
C(12) 0.031(1) 0.026(1) 0.0219(10) 0.0014(8) 0.0140(9) -0.0018(8)
C(13) 0.026(1) 0.027(1) 0.0162(9) -0.0022(8) 0.0079(8) -0.0009(8)
C(14) 0.0211(9) 0.0193(9) 0.0181(9) 0.0008(7) 0.0026(7) 0.0047(7)
C(15) 0.026(1) 0.024(1) 0.022(1) -0.0002(8) -0.0013(8) 0.0003(8)
C(16) 0.0212(10) 0.023(1) 0.036(1) -0.0025(8) -0.0038(9) 0.0047(8)
C(17) 0.0186(10) 0.026(1) 0.040(1) 0.0010(8) 0.0072(9) 0.0109(9)
C(18) 0.0197(9) 0.024(1) 0.025(1) 0.0031(8) 0.0085(8) 0.0089(8)

loop_
_atom_type_symbol
_atom_type_description
_atom_type_scat_dispersion_real
_atom_type_scat_dispersion_imag
_atom_type_scat_source
C C 0.003 0.002
;International Tables for Crystallography
(1992, Vol. C, Tables 4.2.6.8 and 6.1.1.1)
;
H H 0.000 0.000
;International Tables for Crystallography
(1992, Vol. C, Table 6.1.1.2)
;
N N 0.006 0.003
;International Tables for Crystallography
(1992, Vol. C, Tables 4.2.6.8 and 6.1.1.1)
;
O O 0.011 0.006
;International Tables for Crystallography
(1992, Vol. C, Tables 4.2.6.8 and 6.1.1.1)
;
V V 0.300 0.529
;International Tables for Crystallography
(1992, Vol. C, Tables 4.2.6.8 and 6.1.1.1)
;
P P 0.102 0.094
;International Tables for Crystallography
(1992, Vol. C, Tables 4.2.6.8 and 6.1.1.1)
;
F F 0.017 0.010
;International Tables for Crystallography
(1992, Vol. C, Tables 4.2.6.8 and 6.1.1.1)
;

loop_
_geom_angle_atom_site_label_1
_geom_angle_atom_site_label_2
_geom_angle_atom_site_label_3
_geom_angle
_geom_angle_site_symmetry_1
_geom_angle_site_symmetry_2
_geom_angle_site_symmetry_3
_geom_angle_publ_flag
O(1) V(1) O(2) 107.49(7) . . . yes
O(1) V(1) N(1) 161.70(6) . . . yes
O(1) V(1) N(2) 103.14(7) . . . yes
O(1) V(1) N(3) 89.49(6) . . . yes
O(1) V(1) N(4) 100.23(7) . . . yes
O(2) V(1) N(1) 90.52(6) . . . yes
O(2) V(1) N(2) 96.19(7) . . . yes
O(2) V(1) N(3) 162.66(6) . . . yes
O(2) V(1) N(4) 94.63(6) . . . yes
N(1) V(1) N(2) 77.38(6) . . . yes
N(1) V(1) N(3) 72.76(5) . . . yes
N(1) V(1) N(4) 74.48(6) . . . yes
N(2) V(1) N(3) 76.04(6) . . . yes
N(2) V(1) N(4) 149.87(6) . . . yes
N(3) V(1) N(4) 85.47(6) . . . yes
F(1) P(1) F(2) 89.86(8) . . . yes
F(1) P(1) F(3) 178.71(8) . . . yes
F(1) P(1) F(4) 90.32(8) . . . yes
F(1) P(1) F(5) 89.95(8) . . . yes
F(1) P(1) F(6) 90.43(9) . . . yes
F(2) P(1) F(3) 90.80(8) . . . yes
F(2) P(1) F(4) 179.76(8) . . . yes
F(2) P(1) F(5) 90.62(9) . . . yes
F(2) P(1) F(6) 90.78(9) . . . yes
F(3) P(1) F(4) 89.01(8) . . . yes
F(3) P(1) F(5) 88.94(8) . . . yes
F(3) P(1) F(6) 90.66(9) . . . yes
F(4) P(1) F(5) 89.23(8) . . . yes
F(4) P(1) F(6) 89.37(9) . . . yes
F(5) P(1) F(6) 178.55(9) . . . yes
V(1) N(1) C(1) 101.7(1) . . . yes
V(1) N(1) C(7) 115.9(1) . . . yes
V(1) N(1) C(13) 103.6(1) . . . yes
C(1) N(1) C(7) 111.2(1) . . . yes
C(1) N(1) C(13) 114.3(1) . . . yes
C(7) N(1) C(13) 109.9(1) . . . yes
V(1) N(2) C(2) 115.2(1) . . . yes
V(1) N(2) C(6) 123.9(1) . . . yes
C(2) N(2) C(6) 119.3(2) . . . yes
V(1) N(3) C(8) 118.0(1) . . . yes
V(1) N(3) C(12) 121.3(1) . . . yes
C(8) N(3) C(12) 118.2(2) . . . yes
V(1) N(4) C(14) 117.2(1) . . . yes
V(1) N(4) C(18) 123.9(1) . . . yes
C(14) N(4) C(18) 118.8(2) . . . yes
N(1) C(1) C(2) 107.9(1) . . . yes
N(1) C(1) H(1) 107(1) . . . no
N(1) C(1) H(2) 111(1) . . . no
C(2) C(1) H(1) 108(1) . . . no
C(2) C(1) H(2) 109(1) . . . no
H(1) C(1) H(2) 112(1) . . . no
N(2) C(2) C(1) 114.6(2) . . . yes
N(2) C(2) C(3) 120.9(2) . . . yes
C(1) C(2) C(3) 124.5(2) . . . yes
C(2) C(3) C(4) 119.0(2) . . . yes
C(2) C(3) H(3) 116(1) . . . no
C(4) C(3) H(3) 124(1) . . . no
C(3) C(4) C(5) 119.8(2) . . . yes
C(3) C(4) H(4) 116(1) . . . no
C(5) C(4) H(4) 123(1) . . . no
C(4) C(5) C(6) 118.7(2) . . . yes
C(4) C(5) H(5) 120(1) . . . no
C(6) C(5) H(5) 120(1) . . . no
N(2) C(6) C(5) 122.1(2) . . . yes
N(2) C(6) H(6) 113(1) . . . no
C(5) C(6) H(6) 124(1) . . . no
N(1) C(7) C(8) 112.3(1) . . . yes
N(1) C(7) H(7) 110(1) . . . no
N(1) C(7) H(8) 108(1) . . . no
C(8) C(7) H(7) 109(1) . . . no
C(8) C(7) H(8) 106(1) . . . no
H(7) C(7) H(8) 108(1) . . . no
N(3) C(8) C(7) 115.9(2) . . . yes
N(3) C(8) C(9) 121.9(2) . . . yes
C(7) C(8) C(9) 122.2(2) . . . yes
C(8) C(9) C(10) 119.1(2) . . . yes
C(8) C(9) H(9) 117(1) . . . no
C(10) C(9) H(9) 123(1) . . . no
C(9) C(10) C(11) 119.4(2) . . . yes
C(9) C(10) H(10) 118(1) . . . no
C(11) C(10) H(10) 121(1) . . . no
C(10) C(11) C(12) 118.2(2) . . . yes
C(10) C(11) H(11) 125(1) . . . no
C(12) C(11) H(11) 116(1) . . . no
N(3) C(12) C(11) 123.1(2) . . . yes
N(3) C(12) H(12) 115(1) . . . no
C(11) C(12) H(12) 121(1) . . . no
N(1) C(13) C(14) 107.8(2) . . . yes
N(1) C(13) H(13) 111(1) . . . no
N(1) C(13) H(14) 109(1) . . . no
C(14) C(13) H(13) 108(1) . . . no
C(14) C(13) H(14) 107(1) . . . no
H(13) C(13) H(14) 111(2) . . . no
N(4) C(14) C(13) 114.7(2) . . . yes
N(4) C(14) C(15) 121.6(2) . . . yes
C(13) C(14) C(15) 123.8(2) . . . yes
C(14) C(15) C(16) 119.2(2) . . . yes
C(14) C(15) H(15) 121(1) . . . no
C(16) C(15) H(15) 118(1) . . . no
C(15) C(16) C(17) 119.3(2) . . . yes
C(15) C(16) H(16) 120(1) . . . no
C(17) C(16) H(16) 120(1) . . . no
C(16) C(17) C(18) 119.1(2) . . . yes
C(16) C(17) H(17) 119(1) . . . no
C(18) C(17) H(17) 121(1) . . . no
N(4) C(18) C(17) 121.9(2) . . . yes
N(4) C(18) H(18) 116(1) . . . no
C(17) C(18) H(18) 121(1) . . . no

loop_
_geom_bond_atom_site_label_1
_geom_bond_atom_site_label_2
_geom_bond_distance
_geom_bond_site_symmetry_1
_geom_bond_site_symmetry_2
_geom_bond_publ_flag
V(1) O(1) 1.630(1) . . yes
V(1) O(2) 1.629(1) . . yes
V(1) N(1) 2.264(2) . . yes
V(1) N(2) 2.099(2) . . yes
V(1) N(3) 2.311(2) . . yes
V(1) N(4) 2.093(2) . . yes
P(1) F(1) 1.591(1) . . yes
P(1) F(2) 1.586(2) . . yes
P(1) F(3) 1.606(1) . . yes
P(1) F(4) 1.610(1) . . yes
P(1) F(5) 1.596(1) . . yes
P(1) F(6) 1.586(2) . . yes
N(1) C(1) 1.490(2) . . yes
N(1) C(7) 1.485(2) . . yes
N(1) C(13) 1.477(2) . . yes
N(2) C(2) 1.358(2) . . yes
N(2) C(6) 1.344(3) . . yes
N(3) C(8) 1.336(2) . . yes
N(3) C(12) 1.349(2) . . yes
N(4) C(14) 1.352(3) . . yes
N(4) C(18) 1.355(2) . . yes
C(1) C(2) 1.498(3) . . yes
C(1) H(1) 1.00(2) . . no
C(1) H(2) 0.93(2) . . no
C(2) C(3) 1.381(3) . . yes
C(3) C(4) 1.386(3) . . yes
C(3) H(3) 0.95(3) . . no
C(4) C(5) 1.375(3) . . yes
C(4) H(4) 0.92(3) . . no
C(5) C(6) 1.373(3) . . yes
C(5) H(5) 0.90(2) . . no
C(6) H(6) 0.88(2) . . no
C(7) C(8) 1.499(3) . . yes
C(7) H(7) 0.96(2) . . no
C(7) H(8) 0.95(2) . . no
C(8) C(9) 1.384(3) . . yes
C(9) C(10) 1.381(3) . . yes
C(9) H(9) 0.96(2) . . no
C(10) C(11) 1.379(3) . . yes
C(10) H(10) 0.91(3) . . no
C(11) C(12) 1.373(3) . . yes
C(11) H(11) 0.92(3) . . no
C(12) H(12) 0.94(2) . . no
C(13) C(14) 1.510(3) . . yes
C(13) H(13) 0.89(3) . . no
C(13) H(14) 0.89(2) . . no
C(14) C(15) 1.387(3) . . yes
C(15) C(16) 1.385(3) . . yes
C(15) H(15) 0.95(2) . . no
C(16) C(17) 1.381(3) . . yes
C(16) H(16) 0.95(2) . . no
C(17) C(18) 1.382(3) . . yes
C(17) H(17) 0.93(3) . . no
C(18) H(18) 0.97(2) . . no
